data_4325841
loop_
_publ_author_name
'Yongquan Wu'
'Hao Jing'
'Zesheng Dong'
'Qiang Zhao'
'Huazhou Wu'
'Fuyou Li'

_publ_section_title
;
 Ratiometric Phosphorescence Imaging of Hg(II) in Living Cells Based on a
 Neutral Iridium(III) Complex
;
_journal_name_full 'Inorganic Chemistry'
_journal_page_first 7412
_journal_page_last 7420
_journal_paper_doi 10.1021/ic102082k
_journal_volume 50
_journal_year 2011
_chemical_formula_sum 'C31 H22 F3 Ir N4 O3 S3'
_chemical_formula_weight 843.91
_chemical_name_systematic
; 
 ? 
;
_space_group_IT_number 14
_symmetry_cell_setting monoclinic
_symmetry_space_group_name_Hall '-P 2ybc'
_symmetry_space_group_name_H-M 'P 1 21/c 1'
_atom_sites_solution_hydrogens geom
_atom_sites_solution_primary direct
_atom_sites_solution_secondary difmap
_audit_creation_method SHELXL-97
_cell_angle_alpha 90.00
_cell_angle_beta 91.47(3)
_cell_angle_gamma 90.00
_cell_formula_units_Z 4
_cell_length_a 13.054(3)
_cell_length_b 13.683(3)
_cell_length_c 17.743(4)
_cell_measurement_temperature 293(2)
_cell_volume 3168.2(12)
_computing_cell_refinement 'Bruker XSCANS'
_computing_data_collection 'Bruker XSCANS'
_computing_data_reduction 'Bruker SHELXTL'
_computing_molecular_graphics 'Bruker SHELXTL'
_computing_publication_material 'Bruker SHELXTL'
_computing_structure_refinement 'SHELXL-97 (Sheldrick, 1997)'
_computing_structure_solution 'SHELXS-97 (Sheldrick, 1990)'
_diffrn_ambient_temperature 293(2)
_diffrn_measured_fraction_theta_full 0.999
_diffrn_measured_fraction_theta_max 0.999
_diffrn_measurement_device_type 'Bruker P4'
_diffrn_measurement_method '\w scans'
_diffrn_radiation_monochromator graphite
_diffrn_radiation_source 'fine-focus sealed tube'
_diffrn_radiation_type MoK\a
_diffrn_radiation_wavelength 0.71073
_diffrn_reflns_av_R_equivalents 0.0303
_diffrn_reflns_av_sigmaI/netI 0.0403
_diffrn_reflns_limit_h_max 15
_diffrn_reflns_limit_h_min -15
_diffrn_reflns_limit_k_max 10
_diffrn_reflns_limit_k_min -16
_diffrn_reflns_limit_l_max 21
_diffrn_reflns_limit_l_min -18
_diffrn_reflns_number 12754
_diffrn_reflns_theta_full 25.01
_diffrn_reflns_theta_max 25.01
_diffrn_reflns_theta_min 1.56
_exptl_absorpt_coefficient_mu 4.469
_exptl_absorpt_correction_T_max 0.5171
_exptl_absorpt_correction_T_min 0.4685
_exptl_absorpt_correction_type none
_exptl_crystal_colour yellow
_exptl_crystal_density_diffrn 1.769
_exptl_crystal_description block
_exptl_crystal_F_000 1648
_exptl_crystal_size_max 0.20
_exptl_crystal_size_mid 0.18
_exptl_crystal_size_min 0.17
_refine_diff_density_max 1.476
_refine_diff_density_min -0.823
_refine_diff_density_rms 0.096
_refine_ls_extinction_method none
_refine_ls_goodness_of_fit_ref 1.061
_refine_ls_hydrogen_treatment mixed
_refine_ls_matrix_type full
_refine_ls_number_parameters 430
_refine_ls_number_reflns 5580
_refine_ls_number_restraints 12
_refine_ls_restrained_S_all 1.059
_refine_ls_R_factor_all 0.0569
_refine_ls_R_factor_gt 0.0343
_refine_ls_shift/su_max 0.036
_refine_ls_shift/su_mean 0.004
_refine_ls_structure_factor_coef Fsqd
_refine_ls_weighting_details 'calc w=1/[\s^2^(Fo^2^)+(0.0471P)^2^+0.0000P] where P=(Fo^2^+2Fc^2^)/3'
_refine_ls_weighting_scheme calc
_refine_ls_wR_factor_gt 0.0793
_refine_ls_wR_factor_ref 0.0910
_reflns_number_gt 4156
_reflns_number_total 5580
_reflns_threshold_expression >2sigma(I)
_cod_data_source_file ic102082k_si_002.cif
_cod_data_source_block f91208c
_cod_original_cell_volume 3168.0(11)
_cod_database_code 4325841

loop_
_symmetry_equiv_pos_as_xyz
'x, y, z'
'-x, y+1/2, -z+1/2'
'-x, -y, -z'
'x, -y-1/2, z-1/2'

loop_
_atom_site_label
_atom_site_type_symbol
_atom_site_fract_x
_atom_site_fract_y
_atom_site_fract_z
_atom_site_U_iso_or_equiv
_atom_site_adp_type
_atom_site_occupancy
_atom_site_symmetry_multiplicity
_atom_site_calc_flag
_atom_site_refinement_flags
Ir1 Ir 0.762952(16) 0.240585(15) 0.031618(13) 0.04552(10) Uani 1 1 d .
S1 S 0.87334(19) 0.53776(17) -0.0335(2) 0.1254(12) Uani 1 1 d .
S2 S 0.82561(15) -0.08124(12) 0.04626(12) 0.0710(5) Uani 1 1 d .
C1 C 0.8265(5) 0.2505(5) -0.0720(4) 0.0582(18) Uani 1 1 d .
C2 C 0.8409(5) 0.1775(7) -0.1245(4) 0.078(2) Uani 1 1 d .
H2A H 0.8209 0.1139 -0.1139 0.093 Uiso 1 1 calc R
C3 C 0.8853(6) 0.1988(9) -0.1935(5) 0.106(3) Uani 1 1 d .
H3A H 0.8956 0.1490 -0.2282 0.128 Uiso 1 1 calc R
C4 C 0.9131(8) 0.2907(11) -0.2102(7) 0.125(4) Uani 1 1 d .
H4A H 0.9404 0.3034 -0.2571 0.150 Uiso 1 1 calc R
C5 C 0.9026(7) 0.3660(9) -0.1606(7) 0.111(4) Uani 1 1 d .
H5A H 0.9241 0.4289 -0.1723 0.133 Uiso 1 1 calc R
C6 C 0.8575(5) 0.3446(6) -0.0905(5) 0.078(2) Uani 1 1 d .
C7 C 0.8399(5) 0.4151(5) -0.0334(6) 0.082(3) Uani 1 1 d .
C8 C 0.7860(6) 0.4641(5) 0.0821(6) 0.080(3) Uani 1 1 d .
C9 C 0.8293(6) 0.5524(5) 0.0537(6) 0.098(3) Uani 1 1 d .
C10 C 0.8289(10) 0.6338(9) 0.0989(9) 0.149(7) Uani 1 1 d .
H10A H 0.8593 0.6909 0.0820 0.179 Uiso 1 1 calc R
C11 C 0.7855(11) 0.6332(8) 0.1675(9) 0.154(7) Uani 1 1 d .
H11A H 0.7865 0.6896 0.1968 0.185 Uiso 1 1 calc R
C12 C 0.7375(8) 0.5455(7) 0.1953(6) 0.126(4) Uani 1 1 d .
H12A H 0.7051 0.5453 0.2414 0.151 Uiso 1 1 calc R
C13 C 0.7413(7) 0.4619(5) 0.1514(6) 0.100(3) Uani 1 1 d .
H13A H 0.7133 0.4039 0.1690 0.120 Uiso 1 1 calc R
C14 C 0.9001(4) 0.2013(5) 0.0755(3) 0.0493(14) Uani 1 1 d .
C15 C 0.9826(5) 0.2613(5) 0.0974(4) 0.0632(18) Uani 1 1 d .
H15A H 0.9768 0.3286 0.0916 0.076 Uiso 1 1 calc R
C16 C 1.0719(5) 0.2228(6) 0.1270(4) 0.074(2) Uani 1 1 d .
H16A H 1.1262 0.2640 0.1397 0.089 Uiso 1 1 calc R
C17 C 1.0818(5) 0.1230(6) 0.1384(4) 0.077(2) Uani 1 1 d .
H17A H 1.1414 0.0981 0.1608 0.092 Uiso 1 1 calc R
C18 C 1.0043(5) 0.0611(5) 0.1167(4) 0.0682(19) Uani 1 1 d .
H18A H 1.0118 -0.0060 0.1226 0.082 Uiso 1 1 calc R
C19 C 0.9135(4) 0.0999(4) 0.0857(3) 0.0500(14) Uani 1 1 d .
C20 C 0.8320(5) 0.0443(4) 0.0553(3) 0.0526(15) Uani 1 1 d .
C21 C 0.6853(5) 0.0270(4) -0.0149(3) 0.0511(15) Uani 1 1 d .
C22 C 0.7135(5) -0.0710(4) -0.0072(4) 0.0597(17) Uani 1 1 d .
C23 C 0.6600(6) -0.1449(5) -0.0437(5) 0.080(2) Uani 1 1 d .
H23A H 0.6798 -0.2099 -0.0386 0.095 Uiso 1 1 calc R
C24 C 0.5765(6) -0.1188(6) -0.0879(5) 0.094(3) Uani 1 1 d .
H24A H 0.5388 -0.1675 -0.1125 0.112 Uiso 1 1 calc R
C25 C 0.5456(6) -0.0190(6) -0.0971(5) 0.086(2) Uani 1 1 d .
H25A H 0.4894 -0.0028 -0.1279 0.104 Uiso 1 1 calc R
C26 C 0.6009(5) 0.0526(5) -0.0595(4) 0.0685(19) Uani 1 1 d .
H26A H 0.5816 0.1178 -0.0641 0.082 Uiso 1 1 calc R
C27 C 0.5443(5) 0.3226(5) -0.0285(4) 0.0615(17) Uani 1 1 d .
C28 C 0.4487(8) 0.3702(10) -0.0519(8) 0.107(4) Uani 1 1 d D
H28A H 0.408(6) 0.320(5) -0.065(4) 0.13(4) Uiso 1 1 d D
C29 C 0.6624(5) 0.2189(5) 0.1952(5) 0.0622(17) Uani 1 1 d .
H28B H 0.421(7) 0.407(5) -0.015(4) 0.16(6) Uiso 1 1 d D
C30 C 0.6164(10) 0.2117(9) 0.2688(6) 0.095(3) Uani 1 1 d D
H30A H 0.597(5) 0.266(4) 0.289(5) 0.13(4) Uiso 1 1 d D
H30B H 0.562(4) 0.175(4) 0.265(4) 0.09(3) Uiso 1 1 d D
H30C H 0.658(5) 0.184(4) 0.301(4) 0.13(4) Uiso 1 1 d D
N1 N 0.7964(4) 0.3878(4) 0.0311(3) 0.0639(15) Uani 1 1 d .
N2 N 0.7530(3) 0.0904(3) 0.0229(3) 0.0450(11) Uani 1 1 d .
N3 N 0.6172(4) 0.2846(4) -0.0099(3) 0.0518(12) Uani 1 1 d .
N4 N 0.6964(4) 0.2273(3) 0.1382(3) 0.0489(12) Uani 1 1 d .
S3 S 0.4121(3) 0.0789(2) 0.67558(17) 0.1152(9) Uani 1 1 d .
O1 O 0.4202(15) 0.1634(7) 0.6476(7) 0.396(11) Uani 1 1 d .
O2 O 0.4943(7) 0.0368(9) 0.7155(6) 0.221(5) Uani 1 1 d .
O3 O 0.3670(6) 0.0086(7) 0.6271(5) 0.174(3) Uani 1 1 d .
C31 C 0.3157(12) 0.0906(8) 0.7461(7) 0.143(5) Uani 1 1 d .
F1 F 0.2345(6) 0.1235(8) 0.7277(5) 0.273(6) Uani 1 1 d .
F2 F 0.3578(7) 0.1491(6) 0.8006(5) 0.212(4) Uani 1 1 d .
F3 F 0.3046(6) 0.0100(6) 0.7848(5) 0.197(3) Uani 1 1 d .
H28C H 0.465(7) 0.407(5) -0.092(3) 0.16(5) Uiso 1 1 d D

loop_
_atom_site_aniso_label
_atom_site_aniso_U_11
_atom_site_aniso_U_22
_atom_site_aniso_U_33
_atom_site_aniso_U_23
_atom_site_aniso_U_13
_atom_site_aniso_U_12
Ir1 0.04303(14) 0.04715(15) 0.04606(15) 0.00920(11) -0.00464(10) -0.00704(10)
S1 0.1008(17) 0.0774(15) 0.196(3) 0.0691(18) -0.039(2) -0.0380(13)
S2 0.0900(13) 0.0496(10) 0.0736(13) 0.0004(8) 0.0043(10) 0.0083(9)
C1 0.043(3) 0.081(5) 0.051(4) 0.032(4) -0.002(3) -0.014(3)
C2 0.067(5) 0.118(7) 0.048(5) 0.007(4) 0.004(4) 0.009(4)
C3 0.080(6) 0.172(11) 0.067(6) 0.023(6) 0.008(5) 0.007(6)
C4 0.091(7) 0.201(14) 0.082(8) 0.053(8) 0.010(6) -0.011(8)
C5 0.084(6) 0.144(10) 0.104(9) 0.070(7) 0.000(6) -0.030(6)
C6 0.065(5) 0.096(6) 0.074(6) 0.034(5) -0.010(4) -0.009(4)
C7 0.054(4) 0.072(5) 0.117(8) 0.054(5) -0.026(5) -0.024(4)
C8 0.073(5) 0.050(4) 0.113(8) 0.003(5) -0.050(5) 0.000(4)
C9 0.082(5) 0.040(4) 0.167(10) 0.007(5) -0.069(6) -0.011(4)
C10 0.118(10) 0.069(7) 0.255(18) 0.013(11) -0.114(12) -0.015(6)
C11 0.171(13) 0.048(6) 0.237(17) -0.043(9) -0.135(13) 0.021(7)
C12 0.169(10) 0.086(7) 0.119(8) -0.041(6) -0.078(8) 0.033(6)
C13 0.119(8) 0.055(5) 0.122(8) -0.023(5) -0.058(7) 0.009(4)
C14 0.040(3) 0.068(4) 0.040(4) 0.003(3) 0.000(3) -0.004(3)
C15 0.053(4) 0.076(5) 0.060(4) 0.008(3) -0.007(3) -0.009(3)
C16 0.054(4) 0.104(6) 0.063(5) 0.002(4) -0.013(3) -0.014(4)
C17 0.059(4) 0.114(7) 0.056(5) 0.009(4) -0.002(4) 0.020(4)
C18 0.067(4) 0.080(5) 0.057(5) -0.004(4) -0.009(4) 0.024(4)
C19 0.048(3) 0.065(4) 0.036(3) 0.005(3) 0.002(3) 0.006(3)
C20 0.060(4) 0.053(4) 0.046(4) 0.003(3) 0.014(3) 0.005(3)
C21 0.056(4) 0.053(4) 0.045(4) 0.000(3) 0.011(3) -0.007(3)
C22 0.073(4) 0.054(4) 0.053(4) -0.008(3) 0.016(3) -0.009(3)
C23 0.099(6) 0.061(5) 0.079(6) -0.017(4) 0.020(5) -0.022(4)
C24 0.089(6) 0.090(6) 0.102(7) -0.040(5) 0.008(5) -0.036(5)
C25 0.072(5) 0.104(7) 0.082(6) -0.014(5) -0.006(4) -0.020(5)
C26 0.067(4) 0.071(4) 0.068(5) -0.008(4) -0.007(4) -0.012(3)
C27 0.057(4) 0.066(4) 0.061(5) 0.012(3) 0.001(3) -0.010(3)
C28 0.070(6) 0.127(9) 0.122(10) 0.044(8) -0.024(6) 0.023(7)
C29 0.063(4) 0.057(4) 0.067(5) 0.004(3) -0.005(4) 0.000(3)
C30 0.111(8) 0.108(8) 0.066(6) 0.007(6) 0.020(6) -0.008(7)
N1 0.064(3) 0.045(3) 0.082(4) 0.016(3) -0.021(3) -0.006(2)
N2 0.050(3) 0.044(3) 0.042(3) -0.001(2) 0.006(2) -0.004(2)
N3 0.048(3) 0.050(3) 0.057(3) 0.011(2) -0.005(3) 0.002(2)
N4 0.056(3) 0.056(3) 0.035(3) 0.001(2) 0.001(2) -0.001(2)
S3 0.163(3) 0.0897(18) 0.093(2) 0.0172(14) 0.0018(19) -0.0201(17)
O1 0.84(4) 0.124(8) 0.227(13) 0.093(9) 0.117(18) -0.059(14)
O2 0.141(8) 0.378(16) 0.147(9) 0.029(9) 0.024(7) 0.039(8)
O3 0.188(8) 0.195(8) 0.139(7) -0.057(6) 0.014(6) -0.053(7)
C31 0.217(14) 0.087(8) 0.125(11) -0.010(7) -0.010(10) 0.086(9)
F1 0.208(9) 0.368(14) 0.239(11) -0.055(9) -0.060(8) 0.198(9)
F2 0.285(10) 0.170(7) 0.181(8) -0.083(6) -0.005(7) 0.030(7)
F3 0.216(8) 0.162(7) 0.218(9) 0.003(6) 0.111(6) 0.027(6)

loop_
_atom_type_symbol
_atom_type_description
_atom_type_scat_dispersion_real
_atom_type_scat_dispersion_imag
_atom_type_scat_source
C C 0.0033 0.0016 'International Tables Vol C Tables 4.2.6.8 and 6.1.1.4'
H H 0.0000 0.0000 'International Tables Vol C Tables 4.2.6.8 and 6.1.1.4'
N N 0.0061 0.0033 'International Tables Vol C Tables 4.2.6.8 and 6.1.1.4'
O O 0.0106 0.0060 'International Tables Vol C Tables 4.2.6.8 and 6.1.1.4'
F F 0.0171 0.0103 'International Tables Vol C Tables 4.2.6.8 and 6.1.1.4'
S S 0.1246 0.1234 'International Tables Vol C Tables 4.2.6.8 and 6.1.1.4'
Ir Ir -1.4442 7.9887 'International Tables Vol C Tables 4.2.6.8 and 6.1.1.4'

loop_
_geom_angle_atom_site_label_1
_geom_angle_atom_site_label_2
_geom_angle_atom_site_label_3
_geom_angle
C14 Ir1 C1 89.3(2)
C14 Ir1 N1 94.4(2)
C1 Ir1 N1 80.8(3)
C14 Ir1 N2 79.4(2)
C1 Ir1 N2 91.4(2)
N1 Ir1 N2 170.2(2)
C14 Ir1 N4 90.8(2)
C1 Ir1 N4 178.8(2)
N1 Ir1 N4 100.4(2)
N2 Ir1 N4 87.40(18)
C14 Ir1 N3 177.5(2)
C1 Ir1 N3 92.9(2)
N1 Ir1 N3 84.79(19)
N2 Ir1 N3 101.72(18)
N4 Ir1 N3 87.09(19)
C9 S1 C7 91.2(4)
C20 S2 C22 90.5(3)
C2 C1 C6 117.7(7)
C2 C1 Ir1 128.6(5)
C6 C1 Ir1 113.6(6)
C1 C2 C3 120.4(9)
C4 C3 C2 120.5(12)
C3 C4 C5 122.2(11)
C4 C5 C6 117.4(10)
C1 C6 C5 121.7(9)
C1 C6 C7 114.0(7)
C5 C6 C7 124.3(9)
N1 C7 C6 119.8(6)
N1 C7 S1 112.5(7)
C6 C7 S1 127.6(7)
C13 C8 N1 128.0(7)
C13 C8 C9 120.9(9)
N1 C8 C9 111.1(9)
C10 C9 C8 118.2(12)
C10 C9 S1 130.0(10)
C8 C9 S1 111.8(7)
C11 C10 C9 121.9(13)
C10 C11 C12 120.4(12)
C13 C12 C11 118.2(12)
C8 C13 C12 120.4(10)
C15 C14 C19 116.7(5)
C15 C14 Ir1 128.5(5)
C19 C14 Ir1 114.8(4)
C16 C15 C14 121.4(6)
C15 C16 C17 120.6(6)
C18 C17 C16 120.3(6)
C17 C18 C19 119.3(6)
C18 C19 C20 124.9(6)
C18 C19 C14 121.7(6)
C20 C19 C14 113.2(5)
N2 C20 C19 118.7(5)
N2 C20 S2 113.4(5)
C19 C20 S2 127.5(5)
C26 C21 C22 120.2(6)
C26 C21 N2 126.9(6)
C22 C21 N2 112.8(5)
C23 C22 C21 121.9(7)
C23 C22 S2 127.5(6)
C21 C22 S2 110.4(5)
C24 C23 C22 117.5(7)
C23 C24 C25 122.0(7)
C26 C25 C24 118.7(7)
C25 C26 C21 119.7(7)
N3 C27 C28 178.8(8)
N4 C29 C30 177.8(9)
C7 N1 C8 113.3(7)
C7 N1 Ir1 111.7(5)
C8 N1 Ir1 135.0(6)
C20 N2 C21 112.8(5)
C20 N2 Ir1 113.2(4)
C21 N2 Ir1 133.8(4)
C27 N3 Ir1 168.9(5)
C29 N4 Ir1 178.7(5)
O1 S3 O2 120.5(10)
O1 S3 O3 115.0(9)
O2 S3 O3 109.4(7)
O1 S3 C31 105.0(9)
O2 S3 C31 103.0(6)
O3 S3 C31 101.2(6)
F1 C31 F3 110.7(16)
F1 C31 F2 108.2(10)
F3 C31 F2 99.9(11)
F1 C31 S3 118.4(10)
F3 C31 S3 112.2(7)
F2 C31 S3 105.6(11)

loop_
_geom_bond_atom_site_label_1
_geom_bond_atom_site_label_2
_geom_bond_distance
Ir1 C14 2.007(5)
Ir1 C1 2.042(7)
Ir1 N1 2.061(5)
Ir1 N2 2.065(5)
Ir1 N4 2.109(5)
Ir1 N3 2.111(5)
S1 C9 1.677(11)
S1 C7 1.734(7)
S2 C20 1.726(6)
S2 C22 1.729(7)
C1 C2 1.381(10)
C1 C6 1.391(9)
C2 C3 1.399(11)
C3 C4 1.343(17)
C4 C5 1.364(15)
C5 C6 1.420(12)
C6 C7 1.421(11)
C7 N1 1.344(10)
C8 C13 1.376(12)
C8 N1 1.390(10)
C8 C9 1.431(11)
C9 C10 1.373(15)
C10 C11 1.355(19)
C11 C12 1.446(18)
C12 C13 1.386(11)
C14 C15 1.401(8)
C14 C19 1.409(8)
C15 C16 1.371(9)
C16 C17 1.385(10)
C17 C18 1.367(9)
C18 C19 1.399(8)
C19 C20 1.405(8)
C20 N2 1.327(7)
C21 C26 1.385(8)
C21 C22 1.396(8)
C21 N2 1.398(7)
C22 C23 1.380(9)
C23 C24 1.374(11)
C24 C25 1.433(11)
C25 C26 1.379(9)
C27 N3 1.127(7)
C27 C28 1.458(11)
C29 N4 1.122(8)
C29 C30 1.455(12)
S3 O1 1.264(8)
S3 O2 1.395(10)
S3 O3 1.410(8)
S3 C31 1.805(14)
C31 F1 1.190(12)
C31 F3 1.309(13)
C31 F2 1.360(13)

loop_
_geom_torsion_atom_site_label_1
_geom_torsion_atom_site_label_2
_geom_torsion_atom_site_label_3
_geom_torsion_atom_site_label_4
_geom_torsion
C14 Ir1 C1 C2 85.6(6)
N1 Ir1 C1 C2 -179.9(6)
N2 Ir1 C1 C2 6.2(6)
N4 Ir1 C1 C2 -8(10)
N3 Ir1 C1 C2 -95.6(6)
C14 Ir1 C1 C6 -95.1(5)
N1 Ir1 C1 C6 -0.6(5)
N2 Ir1 C1 C6 -174.5(5)
N4 Ir1 C1 C6 171(9)
N3 Ir1 C1 C6 83.7(5)
C6 C1 C2 C3 0.0(10)
Ir1 C1 C2 C3 179.3(5)
C1 C2 C3 C4 -1.0(12)
C2 C3 C4 C5 2.0(15)
C3 C4 C5 C6 -2.0(16)
C2 C1 C6 C5 0.0(10)
Ir1 C1 C6 C5 -179.4(6)
C2 C1 C6 C7 180.0(6)
Ir1 C1 C6 C7 0.6(8)
C4 C5 C6 C1 1.0(13)
C4 C5 C6 C7 -179.0(8)
C1 C6 C7 N1 -0.2(10)
C5 C6 C7 N1 179.8(7)
C1 C6 C7 S1 176.7(5)
C5 C6 C7 S1 -3.3(11)
C9 S1 C7 N1 0.3(5)
C9 S1 C7 C6 -176.8(7)
C13 C8 C9 C10 2.7(12)
N1 C8 C9 C10 -177.4(7)
C13 C8 C9 S1 -176.9(6)
N1 C8 C9 S1 3.0(7)
C7 S1 C9 C10 178.6(9)
C7 S1 C9 C8 -1.9(5)
C8 C9 C10 C11 -2.6(17)
S1 C9 C10 C11 177.0(10)
C9 C10 C11 C12 0(2)
C10 C11 C12 C13 2.6(17)
N1 C8 C13 C12 180.0(7)
C9 C8 C13 C12 -0.1(12)
C11 C12 C13 C8 -2.5(13)
C1 Ir1 C14 C15 82.0(6)
N1 Ir1 C14 C15 1.3(6)
N2 Ir1 C14 C15 173.6(6)
N4 Ir1 C14 C15 -99.2(6)
N3 Ir1 C14 C15 -69(5)
C1 Ir1 C14 C19 -98.5(5)
N1 Ir1 C14 C19 -179.2(5)
N2 Ir1 C14 C19 -6.9(4)
N4 Ir1 C14 C19 80.3(4)
N3 Ir1 C14 C19 111(5)
C19 C14 C15 C16 0.1(10)
Ir1 C14 C15 C16 179.6(5)
C14 C15 C16 C17 -2.0(11)
C15 C16 C17 C18 3.1(11)
C16 C17 C18 C19 -2.4(11)
C17 C18 C19 C20 174.2(6)
C17 C18 C19 C14 0.5(10)
C15 C14 C19 C18 0.6(9)
Ir1 C14 C19 C18 -179.0(5)
C15 C14 C19 C20 -173.7(6)
Ir1 C14 C19 C20 6.7(7)
C18 C19 C20 N2 -175.5(6)
C14 C19 C20 N2 -1.3(8)
C18 C19 C20 S2 -2.3(10)
C14 C19 C20 S2 171.9(5)
C22 S2 C20 N2 2.4(5)
C22 S2 C20 C19 -171.1(6)
C26 C21 C22 C23 0.6(10)
N2 C21 C22 C23 -176.3(6)
C26 C21 C22 S2 176.1(5)
N2 C21 C22 S2 -0.9(7)
C20 S2 C22 C23 174.3(7)
C20 S2 C22 C21 -0.8(5)
C21 C22 C23 C24 -0.6(11)
S2 C22 C23 C24 -175.2(6)
C22 C23 C24 C25 0.8(12)
C23 C24 C25 C26 -1.0(13)
C24 C25 C26 C21 1.0(11)
C22 C21 C26 C25 -0.9(10)
N2 C21 C26 C25 175.6(6)
C6 C7 N1 C8 178.7(6)
S1 C7 N1 C8 1.4(7)
C6 C7 N1 Ir1 -0.3(8)
S1 C7 N1 Ir1 -177.6(3)
C13 C8 N1 C7 177.1(7)
C9 C8 N1 C7 -2.8(8)
C13 C8 N1 Ir1 -4.2(12)
C9 C8 N1 Ir1 175.9(4)
C14 Ir1 N1 C7 89.0(4)
C1 Ir1 N1 C7 0.4(4)
N2 Ir1 N1 C7 38.6(13)
N4 Ir1 N1 C7 -179.4(4)
N3 Ir1 N1 C7 -93.3(4)
C14 Ir1 N1 C8 -89.7(6)
C1 Ir1 N1 C8 -178.2(6)
N2 Ir1 N1 C8 -140.1(11)
N4 Ir1 N1 C8 1.9(6)
N3 Ir1 N1 C8 88.0(6)
C19 C20 N2 C21 170.8(5)
S2 C20 N2 C21 -3.4(6)
C19 C20 N2 Ir1 -4.4(7)
S2 C20 N2 Ir1 -178.6(3)
C26 C21 N2 C20 -174.0(6)
C22 C21 N2 C20 2.7(7)
C26 C21 N2 Ir1 -0.1(9)
C22 C21 N2 Ir1 176.6(4)
C14 Ir1 N2 C20 6.1(4)
C1 Ir1 N2 C20 95.2(4)
N1 Ir1 N2 C20 57.6(13)
N4 Ir1 N2 C20 -85.1(4)
N3 Ir1 N2 C20 -171.6(4)
C14 Ir1 N2 C21 -167.7(5)
C1 Ir1 N2 C21 -78.7(5)
N1 Ir1 N2 C21 -116.3(11)
N4 Ir1 N2 C21 101.0(5)
N3 Ir1 N2 C21 14.5(5)
C28 C27 N3 Ir1 -138(49)
C14 Ir1 N3 C27 56(6)
C1 Ir1 N3 C27 -95(3)
N1 Ir1 N3 C27 -14(3)
N2 Ir1 N3 C27 173(3)
N4 Ir1 N3 C27 86(3)
C30 C29 N4 Ir1 160(19)
C14 Ir1 N4 C29 -27(25)
C1 Ir1 N4 C29 67(28)
N1 Ir1 N4 C29 -121(25)
N2 Ir1 N4 C29 53(25)
N3 Ir1 N4 C29 155(25)
O1 S3 C31 F1 54.4(16)
O2 S3 C31 F1 -178.7(13)
O3 S3 C31 F1 -65.5(13)
O1 S3 C31 F3 -174.7(13)
O2 S3 C31 F3 -47.8(13)
O3 S3 C31 F3 65.3(12)
O1 S3 C31 F2 -66.9(11)
O2 S3 C31 F2 60.0(9)
O3 S3 C31 F2 173.1(8)
